data_1505572
loop_
_publ_author_name
'Guo, Xin'
'Huang, Haoxi'
'Yang, Liping'
'Hu, Wenhao'

_publ_section_title
;
 Trapping of oxonium ylide with isatins: efficient and stereoselective
 construction of adjacent quaternary carbon centers.
;
_journal_issue 23
_journal_name_full 'Organic letters'
_journal_page_first 4721
_journal_page_last 4723
_journal_paper_doi 10.1021/ol7019857
_journal_volume 9
_journal_year 2007
_chemical_formula_sum 'C24 H20 N2 O7'
_chemical_formula_weight 448.42
_chemical_name_systematic
; 
 ? 
;
_space_group_IT_number 14
_symmetry_cell_setting monoclinic
_symmetry_space_group_name_Hall '-P 2yn'
_symmetry_space_group_name_H-M 'P 1 21/n 1'
_atom_sites_solution_hydrogens geom
_atom_sites_solution_primary direct
_atom_sites_solution_secondary difmap
_audit_creation_method SHELXL-97
_cell_angle_alpha 90.00
_cell_angle_beta 101.56(1)
_cell_angle_gamma 90.00
_cell_formula_units_Z 4
_cell_length_a 10.085(1)
_cell_length_b 16.279(2)
_cell_length_c 13.421(2)
_cell_measurement_reflns_used 33
_cell_measurement_temperature 287(2)
_cell_measurement_theta_max 14.51
_cell_measurement_theta_min 4.23
_cell_volume 2158.7(5)
_computing_cell_refinement 'Siemens XSCANS'
_computing_data_collection 'Siemens XSCANS'
_computing_data_reduction 'Siemens SHELXTL'
_computing_molecular_graphics 'Siemens SHELXTL'
_computing_publication_material 'Siemens SHELXTL'
_computing_structure_refinement 'SHELXL-97 (Sheldrick, 1997)'
_computing_structure_solution 'SHELXS-97 (Sheldrick, 1990)'
_diffrn_ambient_temperature 287(2)
_diffrn_measured_fraction_theta_full 1.000
_diffrn_measured_fraction_theta_max 1.000
_diffrn_measurement_device_type 'Siemens P4'
_diffrn_measurement_method '\w scans'
_diffrn_radiation_monochromator graphite
_diffrn_radiation_source 'normal-focus sealed tube'
_diffrn_radiation_type MoK\a
_diffrn_radiation_wavelength 0.71073
_diffrn_reflns_av_R_equivalents 0.0125
_diffrn_reflns_av_sigmaI/netI 0.0327
_diffrn_reflns_limit_h_max 12
_diffrn_reflns_limit_h_min 0
_diffrn_reflns_limit_k_max 19
_diffrn_reflns_limit_k_min 0
_diffrn_reflns_limit_l_max 15
_diffrn_reflns_limit_l_min -16
_diffrn_reflns_number 4853
_diffrn_reflns_theta_full 25.50
_diffrn_reflns_theta_max 25.50
_diffrn_reflns_theta_min 1.99
_diffrn_standards_decay_% 4.19
_diffrn_standards_interval_count 97
_diffrn_standards_number 3
_exptl_absorpt_coefficient_mu 0.103
_exptl_absorpt_correction_type none
_exptl_crystal_density_diffrn 1.380
_exptl_crystal_density_method 'not measured'
_exptl_crystal_F_000 936
_exptl_crystal_size_max 0.58
_exptl_crystal_size_mid 0.46
_exptl_crystal_size_min 0.42
_refine_diff_density_max 0.335
_refine_diff_density_min -0.175
_refine_diff_density_rms 0.036
_refine_ls_extinction_coef 0.0081(10)
_refine_ls_extinction_expression Fc^*^=kFc[1+0.001xFc^2^\l^3^/sin(2\q)]^-1/4^
_refine_ls_extinction_method SHELXL
_refine_ls_goodness_of_fit_ref 1.004
_refine_ls_hydrogen_treatment mixed
_refine_ls_matrix_type full
_refine_ls_number_parameters 308
_refine_ls_number_reflns 4015
_refine_ls_number_restraints 0
_refine_ls_restrained_S_all 1.004
_refine_ls_R_factor_all 0.0605
_refine_ls_R_factor_gt 0.0397
_refine_ls_shift/su_max 0.000
_refine_ls_shift/su_mean 0.000
_refine_ls_structure_factor_coef Fsqd
_refine_ls_weighting_details 'calc w=1/[\s^2^(Fo^2^)+(0.0580P)^2^+0.0000P] where P=(Fo^2^+2Fc^2^)/3'
_refine_ls_weighting_scheme calc
_refine_ls_wR_factor_gt 0.0997
_refine_ls_wR_factor_ref 0.1048
_reflns_number_gt 2752
_reflns_number_total 4015
_reflns_threshold_expression >2sigma(I)
_cod_data_source_file ol7019857-file001.cif
_cod_data_source_block y2146
_cod_depositor_comments
;
The following automatic conversions were performed:

'_symmetry_cell_setting' value 'Monoclinic' changed to 'monoclinic'
according to /home/saulius/struct/CIF-dictionaries/cif_core.dic
dictionary named 'cif_core.dic' version 2.4.1 from 2010-06-29.

Automatic conversion script
Id: cif_fix_values 1715 2011-07-08 13:25:40Z adriana 
;
_cod_original_sg_symbol_H-M P2(1)/n
_cod_database_code 1505572

loop_
_symmetry_equiv_pos_as_xyz
'x, y, z'
'-x+1/2, y+1/2, -z+1/2'
'-x, -y, -z'
'x-1/2, -y-1/2, z-1/2'

loop_
_atom_site_label
_atom_site_type_symbol
_atom_site_fract_x
_atom_site_fract_y
_atom_site_fract_z
_atom_site_U_iso_or_equiv
_atom_site_adp_type
_atom_site_occupancy
_atom_site_symmetry_multiplicity
_atom_site_calc_flag
_atom_site_refinement_flags
O1 O 0.49789(12) 0.57375(7) 0.89869(9) 0.0435(3) Uani 1 1 d .
O2 O 0.75122(14) 0.63891(8) 0.84636(10) 0.0451(3) Uani 1 1 d .
O3 O 0.73160(11) 0.57374(7) 0.65776(8) 0.0378(3) Uani 1 1 d .
O4 O 0.39237(12) 0.58343(8) 0.65623(11) 0.0541(4) Uani 1 1 d .
O5 O 0.53823(15) 0.68564(8) 0.70102(12) 0.0634(4) Uani 1 1 d .
O6 O 1.22616(16) 0.36160(12) 0.88995(15) 0.0879(6) Uani 1 1 d .
O7 O 1.19279(15) 0.47386(13) 0.80401(14) 0.0814(5) Uani 1 1 d .
N1 N 0.65120(15) 0.47021(9) 0.95083(11) 0.0379(4) Uani 1 1 d .
N2 N 1.15523(17) 0.41962(13) 0.85515(14) 0.0589(5) Uani 1 1 d .
C1 C 0.60141(17) 0.53644(10) 0.89492(12) 0.0339(4) Uani 1 1 d .
C2 C 0.70069(16) 0.55864(10) 0.82439(12) 0.0329(4) Uani 1 1 d .
C3 C 0.81190(16) 0.49702(10) 0.85697(12) 0.0325(4) Uani 1 1 d .
C4 C 0.93590(17) 0.48904(11) 0.83079(13) 0.0378(4) Uani 1 1 d .
H4 H 0.9627 0.5239 0.7836 0.045 Uiso 1 1 calc R
C5 C 1.01956(17) 0.42683(12) 0.87766(13) 0.0419(4) Uani 1 1 d .
C6 C 0.98285(19) 0.37339(12) 0.94730(15) 0.0488(5) Uani 1 1 d .
H6 H 1.0411 0.3314 0.9753 0.059 Uiso 1 1 calc R
C7 C 0.85918(19) 0.38262(12) 0.97519(14) 0.0460(5) Uani 1 1 d .
H7 H 0.8327 0.3476 1.0224 0.055 Uiso 1 1 calc R
C8 C 0.77595(17) 0.44561(10) 0.93063(12) 0.0350(4) Uani 1 1 d .
C9 C 0.62931(16) 0.54839(10) 0.70957(12) 0.0326(4) Uani 1 1 d .
C10 C 0.58828(16) 0.45893(10) 0.68870(12) 0.0322(4) Uani 1 1 d .
C11 C 0.66958(18) 0.40811(11) 0.64305(14) 0.0424(4) Uani 1 1 d .
H11 H 0.7435 0.4302 0.6208 0.051 Uiso 1 1 calc R
C12 C 0.6421(2) 0.32513(12) 0.63032(16) 0.0516(5) Uani 1 1 d .
H12 H 0.6969 0.2922 0.5989 0.062 Uiso 1 1 calc R
C13 C 0.5350(2) 0.29104(12) 0.66353(15) 0.0510(5) Uani 1 1 d .
H13 H 0.5175 0.2351 0.6558 0.061 Uiso 1 1 calc R
C14 C 0.4532(2) 0.34039(11) 0.70856(15) 0.0467(5) Uani 1 1 d .
H14 H 0.3798 0.3176 0.7309 0.056 Uiso 1 1 calc R
C15 C 0.47887(17) 0.42343(11) 0.72102(13) 0.0377(4) Uani 1 1 d .
H15 H 0.4223 0.4560 0.7514 0.045 Uiso 1 1 calc R
C16 C 0.69197(19) 0.58904(13) 0.55058(13) 0.0495(5) Uani 1 1 d .
H16A H 0.6109 0.6226 0.5366 0.059 Uiso 1 1 calc R
H16B H 0.6733 0.5376 0.5139 0.059 Uiso 1 1 calc R
C17 C 0.80638(18) 0.63272(12) 0.51828(13) 0.0415(4) Uani 1 1 d .
C18 C 0.8570(2) 0.70458(13) 0.56650(17) 0.0592(6) Uani 1 1 d .
H18 H 0.8223 0.7232 0.6216 0.071 Uiso 1 1 calc R
C19 C 0.9570(2) 0.74920(14) 0.5354(2) 0.0703(7) Uani 1 1 d .
H19 H 0.9906 0.7966 0.5701 0.084 Uiso 1 1 calc R
C20 C 1.0062(2) 0.72399(17) 0.4544(2) 0.0715(7) Uani 1 1 d .
H20 H 1.0705 0.7557 0.4313 0.086 Uiso 1 1 calc R
C21 C 0.9628(2) 0.65243(18) 0.40601(18) 0.0760(8) Uani 1 1 d .
H21 H 0.9998 0.6344 0.3517 0.091 Uiso 1 1 calc R
C22 C 0.8619(2) 0.60589(16) 0.43852(16) 0.0662(6) Uani 1 1 d .
H22 H 0.8327 0.5568 0.4060 0.079 Uiso 1 1 calc R
C23 C 0.51358(19) 0.61338(11) 0.68822(14) 0.0409(4) Uani 1 1 d .
C24 C 0.2813(2) 0.64210(15) 0.6475(2) 0.0859(9) Uani 1 1 d .
H24A H 0.2775 0.6633 0.7136 0.103 Uiso 1 1 calc R
H24B H 0.1975 0.6151 0.6193 0.103 Uiso 1 1 calc R
H24C H 0.2958 0.6865 0.6037 0.103 Uiso 1 1 calc R
H2O H 0.695(3) 0.6693(15) 0.803(2) 0.089(9) Uiso 1 1 d .
H1N H 0.6064(18) 0.4508(11) 0.9984(15) 0.049(5) Uiso 1 1 d .

loop_
_atom_site_aniso_label
_atom_site_aniso_U_11
_atom_site_aniso_U_22
_atom_site_aniso_U_33
_atom_site_aniso_U_23
_atom_site_aniso_U_13
_atom_site_aniso_U_12
O1 0.0445(7) 0.0431(7) 0.0485(8) 0.0018(6) 0.0224(6) 0.0072(6)
O2 0.0539(8) 0.0349(7) 0.0477(8) -0.0036(6) 0.0128(7) -0.0109(7)
O3 0.0341(6) 0.0495(7) 0.0319(6) 0.0067(5) 0.0114(5) -0.0063(6)
O4 0.0361(7) 0.0494(8) 0.0747(10) 0.0095(7) 0.0060(7) 0.0095(6)
O5 0.0633(9) 0.0362(8) 0.0888(11) 0.0075(7) 0.0109(8) 0.0060(7)
O6 0.0507(10) 0.1121(15) 0.1026(14) 0.0084(11) 0.0194(9) 0.0342(10)
O7 0.0458(9) 0.1154(14) 0.0908(13) 0.0138(11) 0.0327(9) 0.0027(9)
N1 0.0381(8) 0.0426(9) 0.0372(8) 0.0064(7) 0.0178(7) 0.0002(7)
N2 0.0357(9) 0.0857(14) 0.0551(11) -0.0116(10) 0.0087(8) 0.0064(10)
C1 0.0368(10) 0.0343(9) 0.0327(9) -0.0034(7) 0.0124(7) -0.0030(8)
C2 0.0342(9) 0.0308(9) 0.0362(9) -0.0009(7) 0.0131(7) -0.0042(7)
C3 0.0316(9) 0.0374(10) 0.0283(8) -0.0034(7) 0.0059(7) -0.0054(7)
C4 0.0335(9) 0.0490(11) 0.0319(9) -0.0046(8) 0.0092(8) -0.0064(8)
C5 0.0302(9) 0.0574(12) 0.0379(10) -0.0100(9) 0.0063(8) 0.0003(9)
C6 0.0423(11) 0.0543(12) 0.0473(12) 0.0014(9) 0.0029(9) 0.0100(9)
C7 0.0459(11) 0.0501(11) 0.0424(10) 0.0102(9) 0.0099(9) 0.0025(9)
C8 0.0338(9) 0.0393(10) 0.0328(9) -0.0016(7) 0.0088(7) -0.0032(8)
C9 0.0297(9) 0.0346(9) 0.0358(9) 0.0033(7) 0.0122(7) -0.0009(7)
C10 0.0288(9) 0.0354(9) 0.0315(9) 0.0010(7) 0.0042(7) 0.0022(7)
C11 0.0384(10) 0.0454(11) 0.0461(11) 0.0009(9) 0.0151(8) 0.0043(9)
C12 0.0566(13) 0.0433(11) 0.0565(13) -0.0068(9) 0.0149(10) 0.0112(10)
C13 0.0587(13) 0.0331(10) 0.0587(13) -0.0040(9) 0.0060(10) -0.0012(9)
C14 0.0420(11) 0.0427(11) 0.0555(12) 0.0039(9) 0.0097(9) -0.0094(9)
C15 0.0329(9) 0.0401(10) 0.0414(10) -0.0008(8) 0.0104(8) 0.0011(8)
C16 0.0473(11) 0.0682(13) 0.0328(10) 0.0095(9) 0.0076(8) -0.0103(10)
C17 0.0404(10) 0.0520(11) 0.0327(10) 0.0104(8) 0.0085(8) 0.0016(9)
C18 0.0657(14) 0.0512(12) 0.0678(14) 0.0027(11) 0.0306(12) -0.0005(11)
C19 0.0770(16) 0.0522(14) 0.0879(18) 0.0108(12) 0.0318(14) -0.0088(12)
C20 0.0608(15) 0.0852(18) 0.0721(16) 0.0253(14) 0.0222(13) -0.0097(13)
C21 0.0639(15) 0.120(2) 0.0531(14) -0.0042(14) 0.0325(12) -0.0047(15)
C22 0.0588(14) 0.0905(17) 0.0518(13) -0.0161(12) 0.0173(11) -0.0101(13)
C23 0.0433(11) 0.0381(11) 0.0430(10) 0.0080(8) 0.0130(9) 0.0038(9)
C24 0.0487(14) 0.0754(17) 0.131(2) 0.0222(16) 0.0112(15) 0.0290(12)

loop_
_atom_type_symbol
_atom_type_description
_atom_type_scat_dispersion_real
_atom_type_scat_dispersion_imag
_atom_type_scat_source
C C 0.0033 0.0016 'International Tables Vol C Tables 4.2.6.8 and 6.1.1.4'
H H 0.0000 0.0000 'International Tables Vol C Tables 4.2.6.8 and 6.1.1.4'
N N 0.0061 0.0033 'International Tables Vol C Tables 4.2.6.8 and 6.1.1.4'
O O 0.0106 0.0060 'International Tables Vol C Tables 4.2.6.8 and 6.1.1.4'

loop_
_geom_angle_atom_site_label_1
_geom_angle_atom_site_label_2
_geom_angle_atom_site_label_3
_geom_angle
C2 O2 H2O 102.9(17)
C9 O3 C16 117.30(12)
C23 O4 C24 115.79(16)
C1 N1 C8 111.69(14)
C1 N1 H1N 119.1(12)
C8 N1 H1N 129.0(11)
O6 N2 O7 123.33(19)
O6 N2 C5 118.9(2)
O7 N2 C5 117.71(19)
O1 C1 N1 126.95(15)
O1 C1 C2 124.92(15)
N1 C1 C2 108.12(14)
O2 C2 C3 109.87(13)
O2 C2 C1 109.75(13)
C3 C2 C1 101.66(13)
O2 C2 C9 112.20(13)
C3 C2 C9 112.48(13)
C1 C2 C9 110.37(13)
C4 C3 C8 120.26(16)
C4 C3 C2 130.87(15)
C8 C3 C2 108.74(14)
C3 C4 C5 117.15(16)
C3 C4 H4 121.4
C5 C4 H4 121.4
C6 C5 C4 123.12(17)
C6 C5 N2 118.54(18)
C4 C5 N2 118.30(18)
C7 C6 C5 119.64(18)
C7 C6 H6 120.2
C5 C6 H6 120.2
C6 C7 C8 117.81(18)
C6 C7 H7 121.1
C8 C7 H7 121.1
C7 C8 C3 121.93(16)
C7 C8 N1 128.36(16)
C3 C8 N1 109.69(15)
O3 C9 C10 112.69(13)
O3 C9 C23 107.71(12)
C10 C9 C23 116.68(13)
O3 C9 C2 102.40(12)
C10 C9 C2 109.59(12)
C23 C9 C2 106.66(13)
C15 C10 C11 117.72(16)
C15 C10 C9 122.90(14)
C11 C10 C9 119.15(14)
C12 C11 C10 120.95(17)
C12 C11 H11 119.5
C10 C11 H11 119.5
C13 C12 C11 120.59(18)
C13 C12 H12 119.7
C11 C12 H12 119.7
C12 C13 C14 119.28(17)
C12 C13 H13 120.4
C14 C13 H13 120.4
C13 C14 C15 120.75(18)
C13 C14 H14 119.6
C15 C14 H14 119.6
C14 C15 C10 120.71(17)
C14 C15 H15 119.6
C10 C15 H15 119.6
O3 C16 C17 107.32(14)
O3 C16 H16A 110.3
C17 C16 H16A 110.3
O3 C16 H16B 110.3
C17 C16 H16B 110.3
H16A C16 H16B 108.5
C22 C17 C18 117.56(18)
C22 C17 C16 122.31(19)
C18 C17 C16 120.09(17)
C19 C18 C17 122.0(2)
C19 C18 H18 119.0
C17 C18 H18 119.0
C20 C19 C18 119.7(2)
C20 C19 H19 120.1
C18 C19 H19 120.1
C19 C20 C21 120.7(2)
C19 C20 H20 119.7
C21 C20 H20 119.7
C20 C21 C22 119.7(2)
C20 C21 H21 120.1
C22 C21 H21 120.1
C17 C22 C21 120.2(2)
C17 C22 H22 119.9
C21 C22 H22 119.9
O5 C23 O4 124.26(17)
O5 C23 C9 120.66(16)
O4 C23 C9 115.09(15)
O4 C24 H24A 109.5
O4 C24 H24B 109.5
H24A C24 H24B 109.5
O4 C24 H24C 109.5
H24A C24 H24C 109.5
H24B C24 H24C 109.5

loop_
_geom_bond_atom_site_label_1
_geom_bond_atom_site_label_2
_geom_bond_distance
O1 C1 1.2176(19)
O2 C2 1.4121(19)
O2 H2O 0.88(3)
O3 C9 1.4161(18)
O3 C16 1.435(2)
O4 C23 1.306(2)
O4 C24 1.459(2)
O5 C23 1.207(2)
O6 N2 1.220(2)
O7 N2 1.224(2)
N1 C1 1.351(2)
N1 C8 1.398(2)
N1 H1N 0.910(19)
N2 C5 1.464(2)
C1 C2 1.552(2)
C2 C3 1.503(2)
C2 C9 1.573(2)
C3 C4 1.371(2)
C3 C8 1.397(2)
C4 C5 1.386(2)
C4 H4 0.9300
C5 C6 1.381(3)
C6 C7 1.380(3)
C6 H6 0.9300
C7 C8 1.383(2)
C7 H7 0.9300
C9 C10 1.524(2)
C9 C23 1.559(2)
C10 C15 1.390(2)
C10 C11 1.390(2)
C11 C12 1.383(3)
C11 H11 0.9300
C12 C13 1.366(3)
C12 H12 0.9300
C13 C14 1.375(3)
C13 H13 0.9300
C14 C15 1.380(2)
C14 H14 0.9300
C15 H15 0.9300
C16 C17 1.492(2)
C16 H16A 0.9700
C16 H16B 0.9700
C17 C22 1.375(3)
C17 C18 1.384(3)
C18 C19 1.374(3)
C18 H18 0.9300
C19 C20 1.346(3)
C19 H19 0.9300
C20 C21 1.363(3)
C20 H20 0.9300
C21 C22 1.406(3)
C21 H21 0.9300
C22 H22 0.9300
C24 H24A 0.9600
C24 H24B 0.9600
C24 H24C 0.9600

loop_
_geom_hbond_atom_site_label_D
_geom_hbond_atom_site_label_H
_geom_hbond_atom_site_label_A
_geom_hbond_distance_DH
_geom_hbond_distance_HA
_geom_hbond_distance_DA
_geom_hbond_angle_DHA
_geom_hbond_site_symmetry_A
O2 H2O O5 0.88(3) 1.89(3) 2.705(2) 153(2) .
N1 H1N O1 0.910(19) 1.94(2) 2.8405(19) 171.4(17) 3_667

loop_
_geom_torsion_atom_site_label_1
_geom_torsion_atom_site_label_2
_geom_torsion_atom_site_label_3
_geom_torsion_atom_site_label_4
_geom_torsion
C8 N1 C1 O1 -176.85(16)
C8 N1 C1 C2 2.38(18)
O1 C1 C2 O2 59.9(2)
N1 C1 C2 O2 -119.37(15)
O1 C1 C2 C3 176.16(15)
N1 C1 C2 C3 -3.09(17)
O1 C1 C2 C9 -64.3(2)
N1 C1 C2 C9 116.46(14)
O2 C2 C3 C4 -56.7(2)
C1 C2 C3 C4 -172.88(17)
C9 C2 C3 C4 69.1(2)
O2 C2 C3 C8 118.95(15)
C1 C2 C3 C8 2.75(17)
C9 C2 C3 C8 -115.29(15)
C8 C3 C4 C5 2.2(2)
C2 C3 C4 C5 177.38(16)
C3 C4 C5 C6 0.7(3)
C3 C4 C5 N2 -176.85(15)
O6 N2 C5 C6 7.7(3)
O7 N2 C5 C6 -170.48(19)
O6 N2 C5 C4 -174.66(18)
O7 N2 C5 C4 7.1(3)
C4 C5 C6 C7 -2.1(3)
N2 C5 C6 C7 175.45(17)
C5 C6 C7 C8 0.6(3)
C6 C7 C8 C3 2.3(3)
C6 C7 C8 N1 -175.72(17)
C4 C3 C8 C7 -3.7(3)
C2 C3 C8 C7 -179.89(16)
C4 C3 C8 N1 174.60(15)
C2 C3 C8 N1 -1.57(18)
C1 N1 C8 C7 177.62(18)
C1 N1 C8 C3 -0.56(19)
C16 O3 C9 C10 75.43(18)
C16 O3 C9 C23 -54.68(19)
C16 O3 C9 C2 -166.92(14)
O2 C2 C9 O3 55.20(16)
C3 C2 C9 O3 -69.28(15)
C1 C2 C9 O3 177.94(13)
O2 C2 C9 C10 175.03(13)
C3 C2 C9 C10 50.55(17)
C1 C2 C9 C10 -62.22(16)
O2 C2 C9 C23 -57.82(16)
C3 C2 C9 C23 177.71(13)
C1 C2 C9 C23 64.93(16)
O3 C9 C10 C15 -171.91(14)
C23 C9 C10 C15 -46.5(2)
C2 C9 C10 C15 74.78(19)
O3 C9 C10 C11 13.7(2)
C23 C9 C10 C11 139.13(16)
C2 C9 C10 C11 -99.57(17)
C15 C10 C11 C12 0.1(3)
C9 C10 C11 C12 174.70(17)
C10 C11 C12 C13 -0.8(3)
C11 C12 C13 C14 1.0(3)
C12 C13 C14 C15 -0.4(3)
C13 C14 C15 C10 -0.3(3)
C11 C10 C15 C14 0.5(2)
C9 C10 C15 C14 -173.96(16)
C9 O3 C16 C17 167.13(14)
O3 C16 C17 C22 127.5(2)
O3 C16 C17 C18 -55.0(2)
C22 C17 C18 C19 1.4(3)
C16 C17 C18 C19 -176.25(19)
C17 C18 C19 C20 1.4(4)
C18 C19 C20 C21 -3.3(4)
C19 C20 C21 C22 2.4(4)
C18 C17 C22 C21 -2.3(3)
C16 C17 C22 C21 175.2(2)
C20 C21 C22 C17 0.5(4)
C24 O4 C23 O5 -7.2(3)
C24 O4 C23 C9 172.98(17)
O3 C9 C23 O5 -50.7(2)
C10 C9 C23 O5 -178.58(16)
C2 C9 C23 O5 58.6(2)
O3 C9 C23 O4 129.11(16)
C10 C9 C23 O4 1.3(2)
C2 C9 C23 O4 -121.57(16)
